data_8105557
loop_
_publ_author_name
'Lou, Xin-Hua'
'Zhou, Qing-Li'
'Liu, Wen-Yuan'
'Hu, Xue-Qing'

_publ_section_title
;
 Crystal structure of N-(4-methoxybenzyl)pyridazin-3-amine- a rare
 Z&#x2032; = 4 structure, C12H13N3O
;
_journal_issue 1
_journal_name_full 'Zeitschrift f\"ur Kristallographie - New Crystal Structures'
_journal_page_first 105
_journal_page_last 107
_journal_paper_doi 10.1515/ncrs-2018-0212
_journal_volume 234
_journal_year 2018
_chemical_formula_moiety 'C12 H13 N3 O'
_chemical_formula_sum 'C12 H13 N3 O'
_chemical_formula_weight 215.25
_space_group_crystal_system triclinic
_space_group_IT_number 2
_space_group_name_Hall '-P 1'
_space_group_name_H-M_alt 'P -1'
_atom_sites_solution_hydrogens geom
_atom_sites_solution_primary direct
_audit_creation_date 2015-05-07
_audit_creation_method ' '
_cell_angle_alpha 86.607(7)
_cell_angle_beta 88.529(7)
_cell_angle_gamma 62.515(9)
_cell_formula_units_Z 8
_cell_length_a 10.2233(9)
_cell_length_b 10.2902(9)
_cell_length_c 24.2253(19)
_cell_measurement_reflns_used 4916
_cell_measurement_temperature 291(2)
_cell_measurement_theta_max 71.6180
_cell_measurement_theta_min 4.8730
_cell_volume 2256.9(4)
_computing_cell_refinement
;
CrysAlisPro, Agilent Technologies,
Version 1.171.36.32 (release 02-08-2013 CrysAlis171 .NET)
(compiled Aug  2 2013,16:46:58)
;
_computing_data_collection
;
CrysAlisPro, Agilent Technologies,
Version 1.171.36.32 (release 02-08-2013 CrysAlis171 .NET)
(compiled Aug  2 2013,16:46:58)
;
_computing_data_reduction
;
CrysAlisPro, Agilent Technologies,
Version 1.171.36.32 (release 02-08-2013 CrysAlis171 .NET)
(compiled Aug  2 2013,16:46:58)
;
_computing_molecular_graphics 'Olex2 (Dolomanov et al., 2009)'
_computing_publication_material 'Olex2 (Dolomanov et al., 2009)'
_computing_structure_refinement 'ShelXL (Sheldrick, 2008)'
_computing_structure_solution 'ShelXS (Sheldrick, 2008)'
_diffrn_ambient_temperature 291.15
_diffrn_detector_area_resol_mean 16.2312
_diffrn_measured_fraction_theta_full 0.999
_diffrn_measured_fraction_theta_max 0.999
_diffrn_measurement_details
;
#__ type_ start__ end____ width___ exp.time_
  1 omega  -10.00   27.00   1.0000    1.0000
omega____ theta____ kappa____ phi______ frames
    -        0.0000   57.0000 -180.0000 37

#__ type_ start__ end____ width___ exp.time_
  2 omega   36.00   68.00   1.0000    1.0000
omega____ theta____ kappa____ phi______ frames
    -        0.0000   57.0000 -180.0000 32

#__ type_ start__ end____ width___ exp.time_
  3 omega   -3.00   40.00   1.0000    1.0000
omega____ theta____ kappa____ phi______ frames
    -        0.0000  -99.0000   30.0000 43

#__ type_ start__ end____ width___ exp.time_
  4 omega  -68.00  -42.00   1.0000    1.0000
omega____ theta____ kappa____ phi______ frames
    -        0.0000  178.0000 -120.0000 26

#__ type_ start__ end____ width___ exp.time_
  5 omega  -64.00  -35.00   1.0000    1.0000
omega____ theta____ kappa____ phi______ frames
    -        0.0000  178.0000  120.0000 29

#__ type_ start__ end____ width___ exp.time_
  6 omega  -12.00   77.00   1.0000    6.0000
omega____ theta____ kappa____ phi______ frames
    -       56.0000  -57.0000  120.0000 89

#__ type_ start__ end____ width___ exp.time_
  7 omega   19.00   89.00   1.0000    6.0000
omega____ theta____ kappa____ phi______ frames
    -       56.0000 -125.0000    0.0000 70

#__ type_ start__ end____ width___ exp.time_
  8 omega   -4.00   94.00   1.0000    6.0000
omega____ theta____ kappa____ phi______ frames
    -       56.0000  -99.0000   30.0000 98

#__ type_ start__ end____ width___ exp.time_
  9 omega   16.00   58.00   1.0000    6.0000
omega____ theta____ kappa____ phi______ frames
    -       56.0000  -57.0000 -150.0000 42

#__ type_ start__ end____ width___ exp.time_
 10 omega   49.00  126.00   1.0000    6.0000
omega____ theta____ kappa____ phi______ frames
    -       56.0000   77.0000   60.0000 77

#__ type_ start__ end____ width___ exp.time_
 11 omega   18.00   67.00   1.0000    6.0000
omega____ theta____ kappa____ phi______ frames
    -       56.0000  -19.0000   90.0000 49

#__ type_ start__ end____ width___ exp.time_
 12 omega   72.00  113.00   1.0000    6.0000
omega____ theta____ kappa____ phi______ frames
    -       56.0000   57.0000 -150.0000 41

#__ type_ start__ end____ width___ exp.time_
 13 omega   63.00  116.00   1.0000    6.0000
omega____ theta____ kappa____ phi______ frames
    -       56.0000   57.0000  -60.0000 53

#__ type_ start__ end____ width___ exp.time_
 14 omega   71.00   97.00   1.0000    9.0000
omega____ theta____ kappa____ phi______ frames
    -      112.0000  -45.0000    0.0000 26

#__ type_ start__ end____ width___ exp.time_
 15 omega   96.00  167.00   1.0000    9.0000
omega____ theta____ kappa____ phi______ frames
    -      112.0000   61.0000 -150.0000 71

#__ type_ start__ end____ width___ exp.time_
 16 omega   51.00  107.00   1.0000    9.0000
omega____ theta____ kappa____ phi______ frames
    -      112.0000 -101.0000   32.0000 56

#__ type_ start__ end____ width___ exp.time_
 17 omega   61.00  112.00   1.0000    9.0000
omega____ theta____ kappa____ phi______ frames
    -      112.0000 -111.0000 -180.0000 51

#__ type_ start__ end____ width___ exp.time_
 18 omega  122.00  172.00   1.0000    9.0000
omega____ theta____ kappa____ phi______ frames
    -      112.0000  111.0000 -180.0000 50

#__ type_ start__ end____ width___ exp.time_
 19 omega   44.00  104.00   1.0000    9.0000
omega____ theta____ kappa____ phi______ frames
    -      112.0000  -94.0000  -60.0000 60

#__ type_ start__ end____ width___ exp.time_
 20 omega   42.00   92.00   1.0000    9.0000
omega____ theta____ kappa____ phi______ frames
    -      112.0000  -45.0000  120.0000 50

#__ type_ start__ end____ width___ exp.time_
 21 omega   52.00   89.00   1.0000    9.0000
omega____ theta____ kappa____ phi______ frames
    -      112.0000  -30.0000  -60.0000 37

#__ type_ start__ end____ width___ exp.time_
 22 omega   51.00   84.00   1.0000    9.0000
omega____ theta____ kappa____ phi______ frames
    -      112.0000  -30.0000 -150.0000 33

#__ type_ start__ end____ width___ exp.time_
 23 omega   47.00   81.00   1.0000    9.0000
omega____ theta____ kappa____ phi______ frames
    -      112.0000  -94.0000  120.0000 34

#__ type_ start__ end____ width___ exp.time_
 24 omega   93.00  160.00   1.0000    9.0000
omega____ theta____ kappa____ phi______ frames
    -      112.0000   77.0000 -120.0000 67

#__ type_ start__ end____ width___ exp.time_
 25 omega   42.00   91.00   1.0000    9.0000
omega____ theta____ kappa____ phi______ frames
    -      112.0000  -45.0000 -180.0000 49

#__ type_ start__ end____ width___ exp.time_
 26 omega   41.00   89.00   1.0000    9.0000
omega____ theta____ kappa____ phi______ frames
    -      112.0000  -30.0000   60.0000 48

#__ type_ start__ end____ width___ exp.time_
 27 omega   62.00  176.00   1.0000    9.0000
omega____ theta____ kappa____ phi______ frames
    -      112.0000   15.0000    0.0000 114

#__ type_ start__ end____ width___ exp.time_
 28 omega   42.00   94.00   1.0000    9.0000
omega____ theta____ kappa____ phi______ frames
    -      112.0000  -45.0000  -90.0000 52

#__ type_ start__ end____ width___ exp.time_
 29 omega   55.00  108.00   1.0000    9.0000
omega____ theta____ kappa____ phi______ frames
    -      112.0000  -94.0000 -150.0000 53

#__ type_ start__ end____ width___ exp.time_
 30 omega  -30.00   70.00   1.0000    1.0000
omega____ theta____ kappa____ phi______ frames
    -        0.0000   77.0000    0.0000 100

#__ type_ start__ end____ width___ exp.time_
 31 omega   -4.00   42.00   1.0000    1.0000
omega____ theta____ kappa____ phi______ frames
    -        0.0000  -99.0000   90.0000 46

#__ type_ start__ end____ width___ exp.time_
 32 omega  -69.00   21.00   1.0000    1.0000
omega____ theta____ kappa____ phi______ frames
    -        0.0000  -57.0000 -150.0000 90

#__ type_ start__ end____ width___ exp.time_
 33 omega   35.00  125.00   1.0000    6.0000
omega____ theta____ kappa____ phi______ frames
    -       56.0000   57.0000  150.0000 90
;
_diffrn_measurement_device_type 'Xcalibur, Eos, Gemini'
_diffrn_measurement_method '\w scans'
_diffrn_orient_matrix_UB_11 0.1494036000
_diffrn_orient_matrix_UB_12 -0.1389901000
_diffrn_orient_matrix_UB_13 0.0060386000
_diffrn_orient_matrix_UB_21 -0.0375360000
_diffrn_orient_matrix_UB_22 -0.0250050000
_diffrn_orient_matrix_UB_23 0.0604406000
_diffrn_orient_matrix_UB_31 -0.0714510000
_diffrn_orient_matrix_UB_32 -0.0927328000
_diffrn_orient_matrix_UB_33 -0.0191970000
_diffrn_radiation_monochromator graphite
_diffrn_radiation_type CuK\a
_diffrn_radiation_wavelength 1.54184
_diffrn_reflns_av_R_equivalents 0.0215
_diffrn_reflns_av_unetI/netI 0.0283
_diffrn_reflns_Laue_measured_fraction_full 0.999
_diffrn_reflns_Laue_measured_fraction_max 0.999
_diffrn_reflns_limit_h_max 9
_diffrn_reflns_limit_h_min -12
_diffrn_reflns_limit_k_max 8
_diffrn_reflns_limit_k_min -12
_diffrn_reflns_limit_l_max 28
_diffrn_reflns_limit_l_min -28
_diffrn_reflns_number 16086
_diffrn_reflns_point_group_measured_fraction_full 0.999
_diffrn_reflns_point_group_measured_fraction_max 0.999
_diffrn_reflns_theta_full 67.103
_diffrn_reflns_theta_max 67.103
_diffrn_reflns_theta_min 3.656
_diffrn_source 'Enhance (Cu) X-ray Source'
_exptl_absorpt_coefficient_mu 0.677
_exptl_absorpt_correction_T_max 1.00000
_exptl_absorpt_correction_T_min 0.80577
_exptl_absorpt_correction_type multi-scan
_exptl_absorpt_process_details
;
CrysAlisPro, Agilent Technologies,
Version 1.171.36.32 (release 02-08-2013 CrysAlis171 .NET)
(compiled Aug  2 2013,16:46:58)
Empirical absorption correction using spherical harmonics,
 implemented in SCALE3 ABSPACK scaling algorithm.
;
_exptl_crystal_colour yellow
_exptl_crystal_density_diffrn 1.267
_exptl_crystal_description
;
;
_exptl_crystal_F_000 912
_exptl_crystal_size_max 0.22
_exptl_crystal_size_mid 0.2
_exptl_crystal_size_min 0.08
_refine_diff_density_max 0.160
_refine_diff_density_min -0.145
_refine_diff_density_rms 0.026
_refine_ls_extinction_coef 0.00140(14)
_refine_ls_extinction_expression Fc^*^=kFc[1+0.001xFc^2^\l^3^/sin(2\q)]^-1/4^
_refine_ls_extinction_method 'SHELXL-2014/7 (Sheldrick 2014'
_refine_ls_goodness_of_fit_ref 1.033
_refine_ls_hydrogen_treatment constr
_refine_ls_matrix_type full
_refine_ls_number_parameters 582
_refine_ls_number_reflns 8063
_refine_ls_number_restraints 0
_refine_ls_restrained_S_all 1.033
_refine_ls_R_factor_all 0.0583
_refine_ls_R_factor_gt 0.0425
_refine_ls_shift/su_max 0.001
_refine_ls_shift/su_mean 0.000
_refine_ls_structure_factor_coef Fsqd
_refine_ls_weighting_details 'w=1/[\s^2^(Fo^2^)+(0.0533P)^2^+0.2095P] where P=(Fo^2^+2Fc^2^)/3'
_refine_ls_weighting_scheme calc
_refine_ls_wR_factor_gt 0.1113
_refine_ls_wR_factor_ref 0.1239
_reflns_Friedel_coverage 0.000
_reflns_Friedel_fraction_full .
_reflns_Friedel_fraction_max .
_reflns_number_gt 6060
_reflns_number_total 8063
_reflns_threshold_expression 'I > 2\s(I)'
_cod_data_source_file suppl_ncrs-2018-0212_suppl.cif
_cod_data_source_block 2
_cod_database_code 8105557
_chemical_oxdiff_formula C20H20N4O4P1
_shelx_space_group_comment
;
The symmetry employed for this shelxl refinement is uniquely defined
by the following loop, which should always be used as a source of
symmetry information in preference to the above space-group names.
They are only intended as comments.
;
_shelx_estimated_absorpt_t_max 0.948
_shelx_estimated_absorpt_t_min 0.865
_reflns_odcompleteness_completeness 99.99
_reflns_odcompleteness_iscentric 1
_reflns_odcompleteness_theta 66.97
_olex2_refinement_description
;
1. Fixed Uiso
 At 1.2 times of:
  All C(H) groups, All C(H,H) groups, All N(H) groups
 At 1.5 times of:
  All C(H,H,H) groups
2.a Secondary CH2 refined with riding coordinates:
 C5(H5A,H5B), C5B(H5BA,H5BB), C5A(H5AA,H5AB), C5C(H5CA,H5CB)
2.b Aromatic/amide H refined with riding coordinates:
 C1(H1), C2(H2), C3(H3), C7(H7), C8(H8), C10(H10), C11(H11), N3(H3A), C1B(H1B),
  C2B(H2B), C3B(H3B), C7B(H7B), C8B(H8B), C10B(H10B), C11B(H11B), N3B(H3BA),
 C1A(H1A), C2A(H2A), C3A(H3AA), C7A(H7A), C8A(H8A), C10A(H10A), C11A(H11A),
 N3A(H3AB), C1C(H1C), C2C(H2C), C3C(H3C), C7C(H7C), C8C(H8C), C10C(H10C),
 C11C(H11C), N3C(H3CA)
2.c Idealised Me refined as rotating group:
 C12(H12A,H12B,H12C), C12B(H12D,H12E,H12F), C12A(H12G,H12H,H12I), C12C(H12J,
 H12K,H12L)
;

loop_
_space_group_symop_operation_xyz
'x, y, z'
'-x, -y, -z'

loop_
_atom_site_label
_atom_site_type_symbol
_atom_site_fract_x
_atom_site_fract_y
_atom_site_fract_z
_atom_site_U_iso_or_equiv
_atom_site_adp_type
_atom_site_occupancy
_atom_site_site_symmetry_order
_atom_site_calc_flag
_atom_site_refinement_flags_posn
_atom_site_refinement_flags_adp
_atom_site_refinement_flags_occupancy
_atom_site_disorder_assembly
_atom_site_disorder_group
C1 C 0.7370(2) 0.7842(2) 0.15269(8) 0.0728(5) Uani 1 1 d . . . . .
H1 H 0.7456 0.7306 0.1220 0.087 Uiso 1 1 calc R . . . .
C2 C 0.6059(2) 0.9111(2) 0.16011(8) 0.0686(5) Uani 1 1 d . . . . .
H2 H 0.5282 0.9417 0.1352 0.082 Uiso 1 1 calc R . . . .
C3 C 0.59494(19) 0.98814(19) 0.20446(7) 0.0597(4) Uani 1 1 d . . . . .
H3 H 0.5090 1.0729 0.2116 0.072 Uiso 1 1 calc R . . . .
C4 C 0.71843(17) 0.93578(17) 0.23967(6) 0.0504(4) Uani 1 1 d . . . . .
C5 C 0.8386(2) 0.9739(2) 0.32022(7) 0.0619(4) Uani 1 1 d . . . . .
H5A H 0.8428 1.0628 0.3287 0.074 Uiso 1 1 calc R . . . .
H5B H 0.9288 0.9128 0.3009 0.074 Uiso 1 1 calc R . . . .
C6 C 0.83347(18) 0.89358(17) 0.37390(7) 0.0529(4) Uani 1 1 d . . . . .
C7 C 0.7051(2) 0.9008(2) 0.39523(7) 0.0650(5) Uani 1 1 d . . . . .
H7 H 0.6176 0.9566 0.3759 0.078 Uiso 1 1 calc R . . . .
C8 C 0.7010(2) 0.8276(2) 0.44467(8) 0.0732(5) Uani 1 1 d . . . . .
H8 H 0.6122 0.8342 0.4580 0.088 Uiso 1 1 calc R . . . .
C9 C 0.8294(2) 0.7454(2) 0.47374(8) 0.0688(5) Uani 1 1 d . . . . .
C10 C 0.9590(2) 0.7380(2) 0.45353(8) 0.0763(6) Uani 1 1 d . . . . .
H10 H 1.0461 0.6832 0.4732 0.092 Uiso 1 1 calc R . . . .
C11 C 0.9608(2) 0.8113(2) 0.40423(8) 0.0684(5) Uani 1 1 d . . . . .
H11 H 1.0496 0.8052 0.3911 0.082 Uiso 1 1 calc R . . . .
C12 C 0.7093(4) 0.6651(4) 0.54332(11) 0.1409(13) Uani 1 1 d . . . . .
H12A H 0.6735 0.6252 0.5161 0.211 Uiso 1 1 calc GR . . . .
H12B H 0.6351 0.7624 0.5506 0.211 Uiso 1 1 calc GR . . . .
H12C H 0.7319 0.6041 0.5768 0.211 Uiso 1 1 calc GR . . . .
N1 N 0.84907(17) 0.73637(16) 0.18670(7) 0.0698(4) Uani 1 1 d . . . . .
N2 N 0.84124(15) 0.81329(15) 0.23115(6) 0.0577(3) Uani 1 1 d . . . . .
N3 N 0.71485(16) 1.01291(15) 0.28347(6) 0.0634(4) Uani 1 1 d . . . . .
H3A H 0.6340 1.0900 0.2899 0.076 Uiso 1 1 calc R . . . .
O1 O 0.8376(2) 0.67036(19) 0.52346(6) 0.0985(5) Uani 1 1 d . . . . .
C1B C 0.4090(2) 0.4192(2) 0.32310(8) 0.0712(5) Uani 1 1 d . . . . .
H1B H 0.4765 0.4134 0.3494 0.085 Uiso 1 1 calc R . . . .
C2B C 0.2806(2) 0.5509(2) 0.31505(8) 0.0691(5) Uani 1 1 d . . . . .
H2B H 0.2620 0.6310 0.3357 0.083 Uiso 1 1 calc R . . . .
C3B C 0.18461(19) 0.55917(19) 0.27681(8) 0.0621(4) Uani 1 1 d . . . . .
H3B H 0.0968 0.6445 0.2703 0.074 Uiso 1 1 calc R . . . .
C4B C 0.22180(18) 0.43325(18) 0.24663(7) 0.0538(4) Uani 1 1 d . . . . .
C5B C 0.1490(2) 0.3073(2) 0.17973(8) 0.0647(5) Uani 1 1 d . . . . .
H5BA H 0.0519 0.3168 0.1727 0.078 Uiso 1 1 calc R . . . .
H5BB H 0.1991 0.2228 0.2052 0.078 Uiso 1 1 calc R . . . .
C6B C 0.23327(18) 0.27770(18) 0.12613(7) 0.0565(4) Uani 1 1 d . . . . .
C7B C 0.3470(2) 0.3127(2) 0.11518(7) 0.0634(5) Uani 1 1 d . . . . .
H7B H 0.3738 0.3567 0.1421 0.076 Uiso 1 1 calc R . . . .
C8B C 0.4224(2) 0.2845(2) 0.06546(8) 0.0686(5) Uani 1 1 d . . . . .
H8B H 0.4988 0.3089 0.0594 0.082 Uiso 1 1 calc R . . . .
C9B C 0.3835(2) 0.2203(2) 0.02514(8) 0.0708(5) Uani 1 1 d . . . . .
C10B C 0.2727(3) 0.1818(3) 0.03546(9) 0.0871(7) Uani 1 1 d . . . . .
H10B H 0.2467 0.1370 0.0086 0.105 Uiso 1 1 calc R . . . .
C11B C 0.2001(2) 0.2095(2) 0.08547(9) 0.0766(6) Uani 1 1 d . . . . .
H11B H 0.1266 0.1812 0.0920 0.092 Uiso 1 1 calc R . . . .
C12B C 0.5645(3) 0.2222(4) -0.03825(11) 0.1223(11) Uani 1 1 d . . . . .
H12D H 0.5989 0.1954 -0.0751 0.183 Uiso 1 1 calc GR . . . .
H12E H 0.6430 0.1666 -0.0124 0.183 Uiso 1 1 calc GR . . . .
H12F H 0.5332 0.3250 -0.0352 0.183 Uiso 1 1 calc GR . . . .
N1B N 0.43940(16) 0.30293(17) 0.29549(6) 0.0675(4) Uani 1 1 d . . . . .
N2B N 0.34526(15) 0.30897(15) 0.25608(6) 0.0605(4) Uani 1 1 d . . . . .
N3B N 0.13124(16) 0.43638(16) 0.20645(6) 0.0658(4) Uani 1 1 d . . . . .
H3BA H 0.0591 0.5196 0.1962 0.079 Uiso 1 1 calc R . . . .
O1B O 0.44547(19) 0.1924(2) -0.02649(6) 0.1002(5) Uani 1 1 d . . . . .
C1A C 0.9692(2) 0.3947(2) 0.33888(9) 0.0766(5) Uani 1 1 d . . . . .
H1A H 1.0373 0.3831 0.3659 0.092 Uiso 1 1 calc R . . . .
C2A C 0.8502(3) 0.5327(2) 0.32878(9) 0.0778(6) Uani 1 1 d . . . . .
H2A H 0.8388 0.6121 0.3485 0.093 Uiso 1 1 calc R . . . .
C3A C 0.7531(2) 0.54814(19) 0.29005(8) 0.0674(5) Uani 1 1 d . . . . .
H3AA H 0.6725 0.6387 0.2817 0.081 Uiso 1 1 calc R . . . .
C4A C 0.77627(18) 0.42281(18) 0.26213(7) 0.0551(4) Uani 1 1 d . . . . .
C5A C 0.6891(2) 0.3079(2) 0.19491(8) 0.0720(5) Uani 1 1 d . . . . .
H5AA H 0.5910 0.3162 0.1926 0.086 Uiso 1 1 calc R . . . .
H5AB H 0.7490 0.2190 0.2170 0.086 Uiso 1 1 calc R . . . .
C6A C 0.75293(18) 0.29266(19) 0.13758(7) 0.0574(4) Uani 1 1 d . . . . .
C7A C 0.7489(2) 0.4101(2) 0.10585(8) 0.0729(5) Uani 1 1 d . . . . .
H7A H 0.7084 0.5018 0.1208 0.087 Uiso 1 1 calc R . . . .
C8A C 0.8031(2) 0.3958(2) 0.05241(8) 0.0764(6) Uani 1 1 d . . . . .
H8A H 0.7982 0.4771 0.0318 0.092 Uiso 1 1 calc R . . . .
C9A C 0.8640(2) 0.2609(2) 0.02995(8) 0.0633(4) Uani 1 1 d . . . . .
C10A C 0.8686(2) 0.1416(2) 0.06093(8) 0.0669(5) Uani 1 1 d . . . . .
H10A H 0.9092 0.0499 0.0460 0.080 Uiso 1 1 calc R . . . .
C11A C 0.81341(19) 0.15856(19) 0.11366(8) 0.0647(5) Uani 1 1 d . . . . .
H11A H 0.8167 0.0775 0.1339 0.078 Uiso 1 1 calc R . . . .
C12A C 0.9327(3) 0.3494(3) -0.05330(10) 0.1070(8) Uani 1 1 d . . . . .
H12G H 0.9791 0.3152 -0.0881 0.161 Uiso 1 1 calc GR . . . .
H12H H 0.9896 0.3837 -0.0334 0.161 Uiso 1 1 calc GR . . . .
H12I H 0.8352 0.4283 -0.0596 0.161 Uiso 1 1 calc GR . . . .
N1A N 0.98913(17) 0.28034(17) 0.31190(7) 0.0712(4) Uani 1 1 d . . . . .
N2A N 0.89252(15) 0.29289(15) 0.27255(6) 0.0603(4) Uani 1 1 d . . . . .
N3A N 0.67961(17) 0.43192(18) 0.22318(7) 0.0720(4) Uani 1 1 d . . . . .
H3AB H 0.6079 0.5169 0.2147 0.086 Uiso 1 1 calc R . . . .
O1A O 0.92396(17) 0.23344(16) -0.02212(6) 0.0847(4) Uani 1 1 d . . . . .
C1C C 0.7108(2) 0.2755(2) 0.83158(9) 0.0769(6) Uani 1 1 d . . . . .
H1C H 0.6964 0.3409 0.8588 0.092 Uiso 1 1 calc R . . . .
C2C C 0.8462(2) 0.1502(2) 0.82919(9) 0.0763(5) Uani 1 1 d . . . . .
H2C H 0.9211 0.1317 0.8542 0.092 Uiso 1 1 calc R . . . .
C3C C 0.86532(19) 0.0564(2) 0.78953(8) 0.0639(5) Uani 1 1 d . . . . .
H3C H 0.9533 -0.0294 0.7866 0.077 Uiso 1 1 calc R . . . .
C4C C 0.74780(17) 0.09255(17) 0.75271(7) 0.0531(4) Uani 1 1 d . . . . .
C5C C 0.6475(2) 0.0264(2) 0.67326(7) 0.0655(5) Uani 1 1 d . . . . .
H5CA H 0.5522 0.0846 0.6899 0.079 Uiso 1 1 calc R . . . .
H5CB H 0.6534 -0.0676 0.6655 0.079 Uiso 1 1 calc R . . . .
C6C C 0.65765(18) 0.10285(18) 0.61971(7) 0.0541(4) Uani 1 1 d . . . . .
C7C C 0.57760(19) 0.25285(19) 0.61066(7) 0.0612(4) Uani 1 1 d . . . . .
H7C H 0.5147 0.3079 0.6382 0.073 Uiso 1 1 calc R . . . .
C8C C 0.5884(2) 0.32292(18) 0.56203(7) 0.0624(4) Uani 1 1 d . . . . .
H8C H 0.5332 0.4242 0.5570 0.075 Uiso 1 1 calc R . . . .
C9C C 0.68056(19) 0.24388(18) 0.52064(7) 0.0573(4) Uani 1 1 d . . . . .
C10C C 0.7607(2) 0.0945(2) 0.52809(8) 0.0714(5) Uani 1 1 d . . . . .
H10C H 0.8225 0.0398 0.5003 0.086 Uiso 1 1 calc R . . . .
C11C C 0.7486(2) 0.0261(2) 0.57739(8) 0.0697(5) Uani 1 1 d . . . . .
H11C H 0.8037 -0.0752 0.5823 0.084 Uiso 1 1 calc R . . . .
C12C C 0.7717(3) 0.2490(3) 0.42918(9) 0.0993(8) Uani 1 1 d . . . . .
H12J H 0.8730 0.1972 0.4407 0.149 Uiso 1 1 calc GR . . . .
H12K H 0.7616 0.3184 0.3992 0.149 Uiso 1 1 calc GR . . . .
H12L H 0.7404 0.1804 0.4172 0.149 Uiso 1 1 calc GR . . . .
N1C N 0.60280(18) 0.30503(17) 0.79705(7) 0.0723(4) Uani 1 1 d . . . . .
N2C N 0.61978(15) 0.21435(16) 0.75654(6) 0.0621(4) Uani 1 1 d . . . . .
N3C N 0.76221(16) 0.00257(16) 0.71247(6) 0.0656(4) Uani 1 1 d . . . . .
H3CA H 0.8454 -0.0747 0.7098 0.079 Uiso 1 1 calc R . . . .
O1C O 0.68404(16) 0.32350(14) 0.47373(5) 0.0784(4) Uani 1 1 d . . . . .

loop_
_atom_site_aniso_label
_atom_site_aniso_U_11
_atom_site_aniso_U_22
_atom_site_aniso_U_33
_atom_site_aniso_U_23
_atom_site_aniso_U_13
_atom_site_aniso_U_12
C1 0.0799(13) 0.0690(12) 0.0696(12) -0.0169(10) -0.0036(10) -0.0326(11)
C2 0.0645(11) 0.0721(12) 0.0668(12) 0.0008(9) -0.0123(9) -0.0292(10)
C3 0.0538(10) 0.0550(10) 0.0577(10) 0.0039(8) 0.0006(8) -0.0151(8)
C4 0.0554(9) 0.0435(8) 0.0468(8) 0.0036(6) 0.0049(7) -0.0191(7)
C5 0.0744(11) 0.0602(10) 0.0536(10) -0.0076(8) 0.0033(8) -0.0329(9)
C6 0.0600(10) 0.0492(9) 0.0492(9) -0.0091(7) -0.0007(7) -0.0242(8)
C7 0.0604(10) 0.0772(12) 0.0587(11) 0.0086(9) -0.0147(8) -0.0334(9)
C8 0.0780(13) 0.0953(15) 0.0599(11) 0.0064(10) -0.0064(9) -0.0523(12)
C9 0.0889(14) 0.0668(11) 0.0522(10) 0.0037(8) -0.0109(9) -0.0375(10)
C10 0.0663(12) 0.0775(13) 0.0655(12) 0.0039(10) -0.0143(10) -0.0167(10)
C11 0.0560(10) 0.0704(12) 0.0668(12) -0.0070(9) 0.0016(9) -0.0185(9)
C12 0.169(3) 0.201(4) 0.0885(19) 0.054(2) -0.0120(19) -0.122(3)
N1 0.0685(10) 0.0545(9) 0.0743(10) -0.0164(7) 0.0027(8) -0.0167(7)
N2 0.0555(8) 0.0478(8) 0.0593(8) -0.0045(6) -0.0017(6) -0.0146(6)
N3 0.0690(9) 0.0498(8) 0.0496(8) -0.0038(6) 0.0001(7) -0.0087(7)
O1 0.1269(13) 0.1099(12) 0.0622(9) 0.0244(8) -0.0187(9) -0.0599(11)
C1B 0.0647(11) 0.0789(13) 0.0600(11) -0.0117(10) 0.0005(9) -0.0236(10)
C2B 0.0691(12) 0.0613(11) 0.0696(12) -0.0154(9) 0.0109(10) -0.0231(9)
C3B 0.0562(10) 0.0480(9) 0.0668(11) -0.0026(8) 0.0083(8) -0.0116(8)
C4B 0.0498(9) 0.0499(9) 0.0519(9) 0.0013(7) 0.0089(7) -0.0154(7)
C5B 0.0617(11) 0.0675(11) 0.0647(11) -0.0013(9) -0.0004(8) -0.0298(9)
C6B 0.0509(9) 0.0538(9) 0.0589(10) 0.0048(8) -0.0123(7) -0.0193(8)
C7B 0.0666(11) 0.0736(12) 0.0548(10) -0.0028(9) -0.0087(8) -0.0360(9)
C8B 0.0627(11) 0.0886(14) 0.0594(11) 0.0032(9) -0.0073(9) -0.0395(10)
C9B 0.0688(12) 0.0897(14) 0.0505(10) -0.0046(9) -0.0072(9) -0.0331(11)
C10B 0.0923(15) 0.1175(19) 0.0704(14) -0.0228(13) -0.0067(11) -0.0621(15)
C11B 0.0725(12) 0.1001(16) 0.0728(13) -0.0099(11) -0.0045(10) -0.0522(12)
C12B 0.120(2) 0.192(3) 0.0744(16) -0.0234(18) 0.0259(15) -0.088(2)
N1B 0.0562(9) 0.0660(10) 0.0615(9) -0.0024(7) 0.0002(7) -0.0122(7)
N2B 0.0545(8) 0.0518(8) 0.0583(9) -0.0042(6) 0.0022(7) -0.0102(7)
N3B 0.0585(9) 0.0556(9) 0.0658(9) -0.0024(7) -0.0041(7) -0.0112(7)
O1B 0.1002(11) 0.1517(16) 0.0595(9) -0.0205(9) 0.0067(8) -0.0659(11)
C1A 0.0736(13) 0.0860(15) 0.0761(13) -0.0086(11) 0.0005(10) -0.0412(12)
C2A 0.0962(16) 0.0646(12) 0.0758(14) -0.0199(10) 0.0187(12) -0.0389(12)
C3A 0.0723(12) 0.0466(9) 0.0651(11) -0.0065(8) 0.0213(10) -0.0126(8)
C4A 0.0512(9) 0.0492(9) 0.0525(9) -0.0015(7) 0.0150(7) -0.0135(7)
C5A 0.0670(12) 0.0806(13) 0.0709(12) -0.0001(10) -0.0016(9) -0.0366(10)
C6A 0.0470(9) 0.0600(10) 0.0637(11) 0.0030(8) -0.0091(7) -0.0236(8)
C7A 0.0906(14) 0.0526(10) 0.0684(12) -0.0059(9) 0.0016(10) -0.0267(10)
C8A 0.1008(15) 0.0565(11) 0.0667(12) 0.0034(9) 0.0033(11) -0.0327(11)
C9A 0.0605(10) 0.0607(11) 0.0622(11) -0.0047(8) -0.0042(8) -0.0220(9)
C10A 0.0645(11) 0.0551(10) 0.0780(13) -0.0076(9) -0.0009(9) -0.0244(9)
C11A 0.0579(10) 0.0516(10) 0.0812(13) 0.0067(9) -0.0066(9) -0.0231(8)
C12A 0.141(2) 0.0997(19) 0.0689(15) 0.0022(13) 0.0174(15) -0.0471(17)
N1A 0.0576(9) 0.0625(10) 0.0823(11) -0.0034(8) -0.0001(8) -0.0183(7)
N2A 0.0520(8) 0.0476(8) 0.0691(9) -0.0054(7) 0.0064(7) -0.0127(6)
N3A 0.0620(9) 0.0631(10) 0.0668(10) -0.0017(8) 0.0008(8) -0.0087(8)
O1A 0.0994(11) 0.0782(10) 0.0709(9) -0.0120(7) 0.0125(8) -0.0358(8)
C1C 0.0876(15) 0.0678(12) 0.0639(12) -0.0085(9) 0.0058(11) -0.0257(11)
C2C 0.0722(13) 0.0748(13) 0.0691(12) 0.0005(10) -0.0129(10) -0.0229(10)
C3C 0.0534(10) 0.0582(10) 0.0639(11) 0.0050(8) -0.0025(8) -0.0128(8)
C4C 0.0492(9) 0.0484(9) 0.0515(9) 0.0093(7) 0.0029(7) -0.0154(7)
C5C 0.0702(11) 0.0651(11) 0.0633(11) 0.0037(9) -0.0047(9) -0.0336(9)
C6C 0.0510(9) 0.0537(9) 0.0571(10) -0.0012(7) -0.0049(7) -0.0235(8)
C7C 0.0618(10) 0.0551(10) 0.0572(10) -0.0085(8) 0.0070(8) -0.0185(8)
C8C 0.0674(11) 0.0422(9) 0.0640(11) -0.0047(8) 0.0043(9) -0.0136(8)
C9C 0.0601(10) 0.0529(9) 0.0547(10) -0.0018(7) -0.0004(8) -0.0227(8)
C10C 0.0785(13) 0.0552(11) 0.0633(11) -0.0103(9) 0.0138(9) -0.0159(9)
C11C 0.0759(12) 0.0453(9) 0.0724(12) -0.0028(8) 0.0031(10) -0.0149(9)
C12C 0.122(2) 0.0973(18) 0.0636(13) -0.0049(12) 0.0252(13) -0.0389(15)
N1C 0.0653(10) 0.0585(9) 0.0720(10) -0.0033(8) 0.0092(8) -0.0112(8)
N2C 0.0516(8) 0.0521(8) 0.0669(9) 0.0041(7) 0.0030(7) -0.0116(7)
N3C 0.0609(9) 0.0540(8) 0.0624(9) 0.0012(7) -0.0052(7) -0.0101(7)
O1C 0.0966(10) 0.0646(8) 0.0613(8) 0.0017(6) 0.0123(7) -0.0275(7)

loop_
_atom_type_symbol
_atom_type_description
_atom_type_scat_dispersion_real
_atom_type_scat_dispersion_imag
_atom_type_scat_source
C C 0.0181 0.0091 'International Tables Vol C Tables 4.2.6.8 and 6.1.1.4'
H H 0.0000 0.0000 'International Tables Vol C Tables 4.2.6.8 and 6.1.1.4'
N N 0.0311 0.0180 'International Tables Vol C Tables 4.2.6.8 and 6.1.1.4'
O O 0.0492 0.0322 'International Tables Vol C Tables 4.2.6.8 and 6.1.1.4'

loop_
_geom_angle_atom_site_label_1
_geom_angle_atom_site_label_2
_geom_angle_atom_site_label_3
_geom_angle
_geom_angle_site_symmetry_1
_geom_angle_site_symmetry_3
C2 C1 H1 118.3 . .
N1 C1 H1 118.3 . .
N1 C1 C2 123.34(18) . .
C1 C2 H2 121.1 . .
C3 C2 C1 117.85(18) . .
C3 C2 H2 121.1 . .
C2 C3 H3 121.2 . .
C2 C3 C4 117.55(16) . .
C4 C3 H3 121.2 . .
N2 C4 C3 122.50(15) . .
N2 C4 N3 117.84(15) . .
N3 C4 C3 119.66(15) . .
H5A C5 H5B 107.6 . .
C6 C5 H5A 108.6 . .
C6 C5 H5B 108.6 . .
N3 C5 H5A 108.6 . .
N3 C5 H5B 108.6 . .
N3 C5 C6 114.73(15) . .
C7 C6 C5 122.56(16) . .
C7 C6 C11 117.17(17) . .
C11 C6 C5 120.25(16) . .
C6 C7 H7 118.9 . .
C6 C7 C8 122.27(17) . .
C8 C7 H7 118.9 . .
C7 C8 H8 120.3 . .
C9 C8 C7 119.36(18) . .
C9 C8 H8 120.3 . .
C8 C9 O1 124.2(2) . .
C10 C9 C8 119.40(18) . .
C10 C9 O1 116.42(18) . .
C9 C10 H10 119.8 . .
C9 C10 C11 120.37(18) . .
C11 C10 H10 119.8 . .
C6 C11 H11 119.3 . .
C10 C11 C6 121.42(18) . .
C10 C11 H11 119.3 . .
H12A C12 H12B 109.5 . .
H12A C12 H12C 109.5 . .
H12B C12 H12C 109.5 . .
O1 C12 H12A 109.5 . .
O1 C12 H12B 109.5 . .
O1 C12 H12C 109.5 . .
C1 N1 N2 119.79(15) . .
C4 N2 N1 118.95(14) . .
C4 N3 C5 124.15(14) . .
C4 N3 H3A 117.9 . .
C5 N3 H3A 117.9 . .
C9 O1 C12 118.09(19) . .
C2B C1B H1B 118.4 . .
N1B C1B H1B 118.4 . .
N1B C1B C2B 123.19(19) . .
C1B C2B H2B 120.9 . .
C3B C2B C1B 118.20(18) . .
C3B C2B H2B 120.9 . .
C2B C3B H3B 121.3 . .
C2B C3B C4B 117.46(16) . .
C4B C3B H3B 121.3 . .
N2B C4B C3B 122.32(17) . .
N2B C4B N3B 117.54(16) . .
N3B C4B C3B 120.14(15) . .
H5BA C5B H5BB 107.4 . .
C6B C5B H5BA 108.4 . .
C6B C5B H5BB 108.4 . .
N3B C5B H5BA 108.4 . .
N3B C5B H5BB 108.4 . .
N3B C5B C6B 115.65(15) . .
C7B C6B C5B 123.46(16) . .
C11B C6B C5B 119.81(16) . .
C11B C6B C7B 116.72(17) . .
C6B C7B H7B 118.9 . .
C6B C7B C8B 122.25(17) . .
C8B C7B H7B 118.9 . .
C7B C8B H8B 120.3 . .
C9B C8B C7B 119.50(18) . .
C9B C8B H8B 120.3 . .
C8B C9B C10B 119.32(19) . .
O1B C9B C8B 124.98(19) . .
O1B C9B C10B 115.70(18) . .
C9B C10B H10B 119.9 . .
C9B C10B C11B 120.24(18) . .
C11B C10B H10B 119.9 . .
C6B C11B C10B 121.94(19) . .
C6B C11B H11B 119.0 . .
C10B C11B H11B 119.0 . .
H12D C12B H12E 109.5 . .
H12D C12B H12F 109.5 . .
H12E C12B H12F 109.5 . .
O1B C12B H12D 109.5 . .
O1B C12B H12E 109.5 . .
O1B C12B H12F 109.5 . .
C1B N1B N2B 119.80(15) . .
C4B N2B N1B 119.00(15) . .
C4B N3B C5B 123.46(15) . .
C4B N3B H3BA 118.3 . .
C5B N3B H3BA 118.3 . .
C9B O1B C12B 118.08(18) . .
C2A C1A H1A 118.7 . .
N1A C1A H1A 118.7 . .
N1A C1A C2A 122.7(2) . .
C1A C2A H2A 120.9 . .
C3A C2A C1A 118.24(19) . .
C3A C2A H2A 120.9 . .
C2A C3A H3AA 121.1 . .
C2A C3A C4A 117.89(17) . .
C4A C3A H3AA 121.1 . .
N2A C4A C3A 122.06(18) . .
N2A C4A N3A 117.67(16) . .
N3A C4A C3A 120.27(16) . .
H5AA C5A H5AB 107.5 . .
C6A C5A H5AA 108.5 . .
C6A C5A H5AB 108.5 . .
N3A C5A H5AA 108.5 . .
N3A C5A H5AB 108.5 . .
N3A C5A C6A 115.03(16) . .
C7A C6A C5A 122.50(17) . .
C7A C6A C11A 117.07(17) . .
C11A C6A C5A 120.38(17) . .
C6A C7A H7A 119.0 . .
C6A C7A C8A 122.03(18) . .
C8A C7A H7A 119.0 . .
C7A C8A H8A 120.2 . .
C9A C8A C7A 119.61(18) . .
C9A C8A H8A 120.2 . .
C8A C9A C10A 119.38(18) . .
C8A C9A O1A 124.58(18) . .
O1A C9A C10A 116.04(17) . .
C9A C10A H10A 120.0 . .
C11A C10A C9A 119.99(17) . .
C11A C10A H10A 120.0 . .
C6A C11A H11A 119.0 . .
C10A C11A C6A 121.91(17) . .
C10A C11A H11A 119.0 . .
H12G C12A H12H 109.5 . .
H12G C12A H12I 109.5 . .
H12H C12A H12I 109.5 . .
O1A C12A H12G 109.5 . .
O1A C12A H12H 109.5 . .
O1A C12A H12I 109.5 . .
C1A N1A N2A 120.32(16) . .
C4A N2A N1A 118.81(15) . .
C4A N3A C5A 124.21(16) . .
C4A N3A H3AB 117.9 . .
C5A N3A H3AB 117.9 . .
C9A O1A C12A 117.80(16) . .
C2C C1C H1C 118.7 . .
N1C C1C H1C 118.7 . .
N1C C1C C2C 122.69(19) . .
C1C C2C H2C 121.0 . .
C3C C2C C1C 117.94(19) . .
C3C C2C H2C 121.0 . .
C2C C3C H3C 121.1 . .
C2C C3C C4C 117.85(17) . .
C4C C3C H3C 121.1 . .
N2C C4C C3C 122.10(17) . .
N2C C4C N3C 118.04(16) . .
N3C C4C C3C 119.86(15) . .
H5CA C5C H5CB 107.7 . .
C6C C5C H5CA 108.9 . .
C6C C5C H5CB 108.9 . .
N3C C5C H5CA 108.9 . .
N3C C5C H5CB 108.9 . .
N3C C5C C6C 113.33(15) . .
C7C C6C C5C 121.64(16) . .
C7C C6C C11C 116.87(16) . .
C11C C6C C5C 121.49(16) . .
C6C C7C H7C 119.2 . .
C8C C7C C6C 121.65(16) . .
C8C C7C H7C 119.2 . .
C7C C8C H8C 119.9 . .
C7C C8C C9C 120.29(16) . .
C9C C8C H8C 119.9 . .
C10C C9C C8C 119.56(17) . .
O1C C9C C8C 116.00(15) . .
O1C C9C C10C 124.44(16) . .
C9C C10C H10C 120.4 . .
C9C C10C C11C 119.25(17) . .
C11C C10C H10C 120.4 . .
C6C C11C C10C 122.38(17) . .
C6C C11C H11C 118.8 . .
C10C C11C H11C 118.8 . .
H12J C12C H12K 109.5 . .
H12J C12C H12L 109.5 . .
H12K C12C H12L 109.5 . .
O1C C12C H12J 109.5 . .
O1C C12C H12K 109.5 . .
O1C C12C H12L 109.5 . .
C1C N1C N2C 120.57(16) . .
C4C N2C N1C 118.84(15) . .
C4C N3C C5C 124.67(15) . .
C4C N3C H3CA 117.7 . .
C5C N3C H3CA 117.7 . .
C9C O1C C12C 118.86(16) . .

loop_
_geom_bond_atom_site_label_1
_geom_bond_atom_site_label_2
_geom_bond_distance
_geom_bond_site_symmetry_2
C1 H1 0.9300 .
C1 C2 1.391(3) .
C1 N1 1.309(2) .
C2 H2 0.9300 .
C2 C3 1.345(2) .
C3 H3 0.9300 .
C3 C4 1.409(2) .
C4 N2 1.328(2) .
C4 N3 1.352(2) .
C5 H5A 0.9700 .
C5 H5B 0.9700 .
C5 C6 1.512(2) .
C5 N3 1.450(2) .
C6 C7 1.370(2) .
C6 C11 1.382(2) .
C7 H7 0.9300 .
C7 C8 1.386(2) .
C8 H8 0.9300 .
C8 C9 1.374(3) .
C9 C10 1.370(3) .
C9 O1 1.375(2) .
C10 H10 0.9300 .
C10 C11 1.379(3) .
C11 H11 0.9300 .
C12 H12A 0.9600 .
C12 H12B 0.9600 .
C12 H12C 0.9600 .
C12 O1 1.409(3) .
N1 N2 1.353(2) .
N3 H3A 0.8600 .
C1B H1B 0.9300 .
C1B C2B 1.392(3) .
C1B N1B 1.310(2) .
C2B H2B 0.9300 .
C2B C3B 1.337(3) .
C3B H3B 0.9300 .
C3B C4B 1.415(2) .
C4B N2B 1.331(2) .
C4B N3B 1.349(2) .
C5B H5BA 0.9700 .
C5B H5BB 0.9700 .
C5B C6B 1.506(2) .
C5B N3B 1.445(2) .
C6B C7B 1.383(2) .
C6B C11B 1.377(2) .
C7B H7B 0.9300 .
C7B C8B 1.384(2) .
C8B H8B 0.9300 .
C8B C9B 1.374(3) .
C9B C10B 1.374(3) .
C9B O1B 1.372(2) .
C10B H10B 0.9300 .
C10B C11B 1.378(3) .
C11B H11B 0.9300 .
C12B H12D 0.9600 .
C12B H12E 0.9600 .
C12B H12F 0.9600 .
C12B O1B 1.405(3) .
N1B N2B 1.352(2) .
N3B H3BA 0.8600 .
C1A H1A 0.9300 .
C1A C2A 1.391(3) .
C1A N1A 1.310(3) .
C2A H2A 0.9300 .
C2A C3A 1.333(3) .
C3A H3AA 0.9300 .
C3A C4A 1.411(2) .
C4A N2A 1.331(2) .
C4A N3A 1.352(2) .
C5A H5AA 0.9700 .
C5A H5AB 0.9700 .
C5A C6A 1.504(3) .
C5A N3A 1.446(2) .
C6A C7A 1.378(3) .
C6A C11A 1.382(2) .
C7A H7A 0.9300 .
C7A C8A 1.384(3) .
C8A H8A 0.9300 .
C8A C9A 1.373(3) .
C9A C10A 1.382(3) .
C9A O1A 1.374(2) .
C10A H10A 0.9300 .
C10A C11A 1.371(3) .
C11A H11A 0.9300 .
C12A H12G 0.9600 .
C12A H12H 0.9600 .
C12A H12I 0.9600 .
C12A O1A 1.411(3) .
N1A N2A 1.348(2) .
N3A H3AB 0.8600 .
C1C H1C 0.9300 .
C1C C2C 1.393(3) .
C1C N1C 1.311(3) .
C2C H2C 0.9300 .
C2C C3C 1.349(3) .
C3C H3C 0.9300 .
C3C C4C 1.407(2) .
C4C N2C 1.336(2) .
C4C N3C 1.343(2) .
C5C H5CA 0.9700 .
C5C H5CB 0.9700 .
C5C C6C 1.503(2) .
C5C N3C 1.450(2) .
C6C C7C 1.380(2) .
C6C C11C 1.381(2) .
C7C H7C 0.9300 .
C7C C8C 1.373(2) .
C8C H8C 0.9300 .
C8C C9C 1.377(2) .
C9C C10C 1.371(2) .
C9C O1C 1.371(2) .
C10C H10C 0.9300 .
C10C C11C 1.382(3) .
C11C H11C 0.9300 .
C12C H12J 0.9600 .
C12C H12K 0.9600 .
C12C H12L 0.9600 .
C12C O1C 1.403(2) .
N1C N2C 1.347(2) .
N3C H3CA 0.8600 .

loop_
_geom_hbond_atom_site_label_D
_geom_hbond_atom_site_label_H
_geom_hbond_atom_site_label_A
_geom_hbond_distance_DH
_geom_hbond_distance_HA
_geom_hbond_distance_DA
_geom_hbond_angle_DHA
_geom_hbond_site_symmetry_A
N3 H3A N1B 0.86 2.19 3.037(2) 170.8 1_565
N3B H3BA N1 0.86 2.28 3.124(2) 168.1 1_455
N3A H3AB N1C 0.86 2.10 2.933(2) 163.6 2_666
N3C H3CA N1A 0.86 2.10 2.929(2) 162.9 2_756
N3C H3CA N2A 0.86 2.61 3.444(2) 165.0 2_756

loop_
_geom_torsion_atom_site_label_1
_geom_torsion_atom_site_label_2
_geom_torsion_atom_site_label_3
_geom_torsion_atom_site_label_4
_geom_torsion
_geom_torsion_site_symmetry_1
_geom_torsion_site_symmetry_2
_geom_torsion_site_symmetry_3
_geom_torsion_site_symmetry_4
C1 C2 C3 C4 1.1(3) . . . .
C1 N1 N2 C4 0.7(3) . . . .
C2 C1 N1 N2 -1.3(3) . . . .
C2 C3 C4 N2 -1.6(3) . . . .
C2 C3 C4 N3 177.22(16) . . . .
C3 C4 N2 N1 0.7(2) . . . .
C3 C4 N3 C5 -176.04(15) . . . .
C5 C6 C7 C8 -179.56(17) . . . .
C5 C6 C11 C10 179.46(17) . . . .
C6 C5 N3 C4 -99.25(19) . . . .
C6 C7 C8 C9 0.3(3) . . . .
C7 C6 C11 C10 0.8(3) . . . .
C7 C8 C9 C10 0.4(3) . . . .
C7 C8 C9 O1 179.05(19) . . . .
C8 C9 C10 C11 -0.5(3) . . . .
C8 C9 O1 C12 6.6(3) . . . .
C9 C10 C11 C6 -0.1(3) . . . .
C10 C9 O1 C12 -174.7(2) . . . .
C11 C6 C7 C8 -0.9(3) . . . .
N1 C1 C2 C3 0.3(3) . . . .
N2 C4 N3 C5 2.8(2) . . . .
N3 C4 N2 N1 -178.14(15) . . . .
N3 C5 C6 C7 -21.6(2) . . . .
N3 C5 C6 C11 159.79(16) . . . .
O1 C9 C10 C11 -179.28(18) . . . .
C1B C2B C3B C4B -0.8(3) . . . .
C1B N1B N2B C4B -0.9(3) . . . .
C2B C1B N1B N2B 1.7(3) . . . .
C2B C3B C4B N2B 1.6(3) . . . .
C2B C3B C4B N3B -178.15(16) . . . .
C3B C4B N2B N1B -0.7(2) . . . .
C3B C4B N3B C5B -170.05(16) . . . .
C5B C6B C7B C8B -179.84(17) . . . .
C5B C6B C11B C10B 179.1(2) . . . .
C6B C5B N3B C4B -95.2(2) . . . .
C6B C7B C8B C9B 0.3(3) . . . .
C7B C6B C11B C10B -2.2(3) . . . .
C7B C8B C9B C10B -1.6(3) . . . .
C7B C8B C9B O1B 177.19(19) . . . .
C8B C9B C10B C11B 0.9(4) . . . .
C8B C9B O1B C12B 4.6(4) . . . .
C9B C10B C11B C6B 1.1(4) . . . .
C10B C9B O1B C12B -176.6(2) . . . .
C11B C6B C7B C8B 1.6(3) . . . .
N1B C1B C2B C3B -0.7(3) . . . .
N2B C4B N3B C5B 10.2(2) . . . .
N3B C4B N2B N1B 179.03(15) . . . .
N3B C5B C6B C7B 32.5(2) . . . .
N3B C5B C6B C11B -148.98(18) . . . .
O1B C9B C10B C11B -178.0(2) . . . .
C1A C2A C3A C4A 0.7(3) . . . .
C1A N1A N2A C4A -0.7(3) . . . .
C2A C1A N1A N2A -0.1(3) . . . .
C2A C3A C4A N2A -1.5(3) . . . .
C2A C3A C4A N3A 178.83(17) . . . .
C3A C4A N2A N1A 1.5(2) . . . .
C3A C4A N3A C5A -175.98(16) . . . .
C5A C6A C7A C8A -177.60(19) . . . .
C5A C6A C11A C10A 178.08(17) . . . .
C6A C5A N3A C4A -100.9(2) . . . .
C6A C7A C8A C9A -0.5(3) . . . .
C7A C6A C11A C10A 0.7(3) . . . .
C7A C8A C9A C10A 0.8(3) . . . .
C7A C8A C9A O1A -178.52(19) . . . .
C8A C9A C10A C11A -0.3(3) . . . .
C8A C9A O1A C12A 4.5(3) . . . .
C9A C10A C11A C6A -0.4(3) . . . .
C10A C9A O1A C12A -174.8(2) . . . .
C11A C6A C7A C8A -0.3(3) . . . .
N1A C1A C2A C3A 0.1(3) . . . .
N2A C4A N3A C5A 4.4(3) . . . .
N3A C4A N2A N1A -178.83(15) . . . .
N3A C5A C6A C7A -24.5(3) . . . .
N3A C5A C6A C11A 158.21(16) . . . .
O1A C9A C10A C11A 178.99(17) . . . .
C1C C2C C3C C4C 0.9(3) . . . .
C1C N1C N2C C4C 1.0(3) . . . .
C2C C1C N1C N2C -1.0(3) . . . .
C2C C3C C4C N2C -0.8(3) . . . .
C2C C3C C4C N3C 179.79(18) . . . .
C3C C4C N2C N1C -0.2(2) . . . .
C3C C4C N3C C5C 178.19(16) . . . .
C5C C6C C7C C8C 179.08(17) . . . .
C5C C6C C11C C10C -179.29(18) . . . .
C6C C5C N3C C4C 94.7(2) . . . .
C6C C7C C8C C9C 0.1(3) . . . .
C7C C6C C11C C10C 0.2(3) . . . .
C7C C8C C9C C10C 0.5(3) . . . .
C7C C8C C9C O1C -179.89(17) . . . .
C8C C9C C10C C11C -0.7(3) . . . .
C8C C9C O1C C12C -177.73(19) . . . .
C9C C10C C11C C6C 0.4(3) . . . .
C10C C9C O1C C12C 1.9(3) . . . .
C11C C6C C7C C8C -0.4(3) . . . .
N1C C1C C2C C3C 0.0(3) . . . .
N2C C4C N3C C5C -1.2(3) . . . .
N3C C4C N2C N1C 179.25(15) . . . .
N3C C5C C6C C7C -95.1(2) . . . .
N3C C5C C6C C11C 84.3(2) . . . .
O1C C9C C10C C11C 179.73(18) . . . .
